data_4127927
loop_
_publ_author_name
'Hisaki, Ichiro'
'Suzuki, Yuto'
'Gomez, Eduardo'
'Ji, Qin'
'Tohnai, Norimitsu'
'Nakamura, Takayoshi'
'Douhal, Abderrazzak'

_publ_section_title
;
 Acid Responsive Hydrogen-Bonded Organic Frameworks.
;
_journal_issue 5
_journal_name_full 'Journal of the American Chemical Society'
_journal_page_first 2111
_journal_page_last 2121
_journal_paper_doi 10.1021/jacs.8b12124
_journal_volume 141
_journal_year 2019
_chemical_formula_moiety 'C66 H36 N6 O12, 5(C4 H9 N O)'
_chemical_formula_sum 'C86 H81 N11 O17'
_chemical_formula_weight 1540.65
_space_group_crystal_system triclinic
_space_group_IT_number 2
_space_group_name_Hall '-P 1'
_space_group_name_H-M_alt 'P -1'
_symmetry_space_group_name_Hall '-P 1'
_symmetry_space_group_name_H-M 'P -1'
_atom_sites_solution_hydrogens geom
_atom_sites_solution_primary direct
_atom_sites_solution_secondary difmap
_cell_angle_alpha 71.418(3)
_cell_angle_beta 83.519(2)
_cell_angle_gamma 82.560(2)
_cell_formula_units_Z 2
_cell_length_a 7.55733(14)
_cell_length_b 20.5126(7)
_cell_length_c 26.9565(9)
_cell_measurement_reflns_used 13342
_cell_measurement_temperature 213
_cell_measurement_theta_max 73.70
_cell_measurement_theta_min 3.49
_cell_volume 3916.2(2)
_computing_cell_refinement 'CrysAlisPro 1.171.39.20a (Rigaku OD, 2015)'
_computing_data_collection 'CrysAlisPro 1.171.39.20a (Rigaku OD, 2015)'
_computing_data_reduction 'CrysAlisPro 1.171.39.20a (Rigaku OD, 2015)'
_computing_molecular_graphics 'CrystalStructure 4.2.4'
_computing_publication_material 'CrystalStructure 4.2.4 (Rigaku, 2016)'
_computing_structure_refinement 'SHELXL Version 2014/7 (Sheldrick, 2008)'
_computing_structure_solution 'SHELXD Version 2013/2 (Sheldrick, 2008)'
_diffrn_ambient_temperature 213
_diffrn_measured_fraction_theta_full 0.988
_diffrn_measured_fraction_theta_max 0.945
_diffrn_measurement_device_type 'Rigaku XtaLAB P200'
_diffrn_radiation_type 'Cu K\a'
_diffrn_radiation_wavelength 1.54187
_diffrn_reflns_av_R_equivalents 0.0311
_diffrn_reflns_Laue_measured_fraction_full 0.988
_diffrn_reflns_Laue_measured_fraction_max 0.945
_diffrn_reflns_limit_h_max 7
_diffrn_reflns_limit_h_min -9
_diffrn_reflns_limit_k_max 25
_diffrn_reflns_limit_k_min -25
_diffrn_reflns_limit_l_max 33
_diffrn_reflns_limit_l_min -33
_diffrn_reflns_number 35462
_diffrn_reflns_point_group_measured_fraction_full 0.988
_diffrn_reflns_point_group_measured_fraction_max 0.945
_diffrn_reflns_theta_full 67.687
_diffrn_reflns_theta_max 74.640
_diffrn_reflns_theta_min 3.267
_diffrn_standards_number 0
_exptl_absorpt_coefficient_mu 0.760
_exptl_absorpt_correction_T_max 0.970
_exptl_absorpt_correction_T_min 0.778
_exptl_absorpt_correction_type multi-scan
_exptl_absorpt_process_details
;
CrysAlisPro 1.171.39.20a (Rigaku Oxford Diffraction, 2015)
Empirical absorption correction using spherical harmonics,
 implemented in SCALE3 ABSPACK scaling algorithm.
;
_exptl_crystal_colour yellow
_exptl_crystal_density_diffrn 1.306
_exptl_crystal_density_method 'not measured'
_exptl_crystal_description rod
_exptl_crystal_F_000 1620.00
_exptl_crystal_size_max 0.400
_exptl_crystal_size_mid 0.050
_exptl_crystal_size_min 0.040
_refine_diff_density_max 0.38
_refine_diff_density_min -0.27
_refine_ls_extinction_method none
_refine_ls_goodness_of_fit_ref 1.047
_refine_ls_hydrogen_treatment constr
_refine_ls_number_parameters 1048
_refine_ls_number_reflns 15186
_refine_ls_number_restraints 0
_refine_ls_R_factor_all 0.0578
_refine_ls_R_factor_gt 0.0465
_refine_ls_shift/su_max 0.000
_refine_ls_structure_factor_coef Fsqd
_refine_ls_weighting_details 'w = 1/[\s^2^(Fo^2^)+(0.0645P)^2^+0.9559P] where P=(Fo^2^+2Fc^2^)/3'
_refine_ls_weighting_scheme calc
_refine_ls_wR_factor_gt 0.1248
_refine_ls_wR_factor_ref 0.1323
_reflns_Friedel_coverage 0.000
_reflns_number_gt 12245
_reflns_number_total 15186
_reflns_threshold_expression F^2^>2.0\s(F^2^)
_cod_data_source_file ja8b12124_si_004.cif
_cod_data_source_block CPHATN-NP_DMAc
_cod_database_code 4127927

loop_
_space_group_symop_id
_space_group_symop_operation_xyz
1 +X,+Y,+Z
2 -X,-Y,-Z

loop_
_atom_site_label
_atom_site_type_symbol
_atom_site_fract_x
_atom_site_fract_y
_atom_site_fract_z
_atom_site_U_iso_or_equiv
_atom_site_adp_type
_atom_site_occupancy
_atom_site_site_symmetry_order
_atom_site_calc_flag
_atom_site_refinement_flags_posn
_atom_site_refinement_flags_adp
O1 O 1.2992(2) -0.35377(12) 0.36461(7) 0.1037(8) Uani 1 1 d . .
O2 O 1.02850(19) -0.37567(8) 0.40248(5) 0.0556(4) Uani 1 1 d . .
H2 H 1.0861 -0.4031 0.4264 0.067 Uiso 1 1 calc R U
O3 O 0.4203(2) -0.12866(9) 0.43986(5) 0.0605(4) Uani 1 1 d . .
H3A H 0.3612 -0.1299 0.4680 0.073 Uiso 1 1 calc R U
O4 O 0.1548(2) -0.09225(11) 0.40691(6) 0.0806(6) Uani 1 1 d . .
O5 O -0.5673(2) 0.39952(13) -0.05580(12) 0.1086(8) Uani 1 1 d . .
O6 O -0.4308(2) 0.49360(9) -0.07018(7) 0.0750(5) Uani 1 1 d . .
H1O H -0.5331 0.5104 -0.0634 0.090 Uiso 1 1 calc R U
O7 O 0.04296(19) 0.55827(7) -0.33432(6) 0.0578(4) Uani 1 1 d . .
H7 H 0.0320 0.5966 -0.3571 0.069 Uiso 1 1 calc R U
O8 O 0.3351(2) 0.56614(7) -0.35769(5) 0.0509(3) Uani 1 1 d . .
O9 O 1.30534(19) 0.00431(9) -0.45968(5) 0.0591(4) Uani 1 1 d . .
H9 H 1.3521 0.0132 -0.4902 0.071 Uiso 1 1 calc R U
O10 O 1.58750(19) -0.03488(9) -0.44074(5) 0.0603(4) Uani 1 1 d . .
O11 O 1.94409(18) -0.31165(8) -0.23460(6) 0.0526(3) Uani 1 1 d . .
H11A H 2.0453 -0.3314 -0.2385 0.063 Uiso 1 1 calc R U
O12 O 2.0788(2) -0.27366(10) -0.18131(8) 0.0737(5) Uani 1 1 d . .
O13 O 2.26072(19) -0.35814(8) -0.26223(5) 0.0577(4) Uani 1 1 d . .
O14 O 1.17985(19) -0.45645(7) 0.48211(5) 0.0501(3) Uani 1 1 d . .
O15 O 0.2907(2) -0.15216(8) 0.53588(5) 0.0628(4) Uani 1 1 d . .
O16 O -0.7512(2) 0.54960(10) -0.05415(8) 0.0846(6) Uani 1 1 d . .
O17 O -0.0612(2) 0.67576(7) -0.40247(5) 0.0560(4) Uani 1 1 d . .
N1 N 0.88278(16) -0.08443(6) 0.04525(4) 0.0243(2) Uani 1 1 d . .
N2 N 0.61091(16) 0.01760(6) 0.06142(4) 0.0250(2) Uani 1 1 d . .
N3 N 0.50086(17) 0.12557(6) -0.02210(5) 0.0268(3) Uani 1 1 d . .
N4 N 0.66519(16) 0.13684(6) -0.12382(5) 0.0256(3) Uani 1 1 d . .
N5 N 0.86591(16) 0.02435(6) -0.14090(4) 0.0255(3) Uani 1 1 d . .
N6 N 1.00761(16) -0.08129(6) -0.05425(4) 0.0263(3) Uani 1 1 d . .
N7 N -0.1433(2) 0.74346(9) -0.48077(7) 0.0560(4) Uani 1 1 d . .
N8 N -0.9503(3) 0.63747(10) -0.04959(7) 0.0618(5) Uani 1 1 d . .
N9 N 0.1084(3) -0.17769(9) 0.60916(6) 0.0588(5) Uani 1 1 d . .
N10 N 1.3257(2) -0.55630(7) 0.52641(6) 0.0408(3) Uani 1 1 d . .
N11 N 2.5415(2) -0.40532(8) -0.24769(6) 0.0484(4) Uani 1 1 d . .
C1 C 0.81721(18) -0.03318(7) 0.00580(5) 0.0233(3) Uani 1 1 d . .
C2 C 0.81149(19) -0.08612(7) 0.09418(5) 0.0246(3) Uani 1 1 d . .
C3 C 0.87589(19) -0.13896(7) 0.13815(5) 0.0261(3) Uani 1 1 d . .
H3 H 0.9698 -0.1715 0.1330 0.031 Uiso 1 1 calc R U
C4 C 0.80482(19) -0.14400(7) 0.18838(5) 0.0258(3) Uani 1 1 d . .
C5 C 0.65955(19) -0.09459(8) 0.19643(5) 0.0259(3) Uani 1 1 d . .
C6 C 0.5979(2) -0.04229(8) 0.15381(5) 0.0269(3) Uani 1 1 d . .
H6 H 0.5040 -0.0098 0.1592 0.032 Uiso 1 1 calc R U
C7 C 0.67209(19) -0.03615(7) 0.10217(5) 0.0244(3) Uani 1 1 d . .
C8 C 0.68526(18) 0.01966(7) 0.01415(5) 0.0230(3) Uani 1 1 d . .
C9 C 0.62617(19) 0.07847(7) -0.03092(5) 0.0232(3) Uani 1 1 d . .
C10 C 0.4511(2) 0.17885(7) -0.06456(6) 0.0268(3) Uani 1 1 d . .
C11 C 0.3019(2) 0.22578(8) -0.05948(6) 0.0314(3) Uani 1 1 d . .
H11 H 0.2384 0.2196 -0.0265 0.038 Uiso 1 1 calc R U
C12 C 0.2468(2) 0.28033(8) -0.10149(6) 0.0309(3) Uani 1 1 d . .
C13 C 0.3512(2) 0.29331(8) -0.15131(6) 0.0301(3) Uani 1 1 d . .
C14 C 0.4931(2) 0.24627(8) -0.15691(6) 0.0293(3) Uani 1 1 d . .
H14 H 0.5597 0.2539 -0.1895 0.035 Uiso 1 1 calc R U
C15 C 0.54136(19) 0.18687(7) -0.11499(6) 0.0260(3) Uani 1 1 d . .
C16 C 0.70133(18) 0.08225(7) -0.08289(5) 0.0229(3) Uani 1 1 d . .
C17 C 0.81995(18) 0.02353(7) -0.09185(5) 0.0229(3) Uani 1 1 d . .
C18 C 0.98957(19) -0.02697(7) -0.14767(5) 0.0254(3) Uani 1 1 d . .
C19 C 1.0513(2) -0.02722(8) -0.19902(6) 0.0285(3) Uani 1 1 d . .
H19 H 0.9939 0.0042 -0.2276 0.034 Uiso 1 1 calc R U
C20 C 1.1928(2) -0.07209(8) -0.20840(6) 0.0290(3) Uani 1 1 d . .
C21 C 1.2798(2) -0.12046(8) -0.16435(6) 0.0295(3) Uani 1 1 d . .
C22 C 1.2141(2) -0.12325(8) -0.11420(6) 0.0303(3) Uani 1 1 d . .
H22 H 1.2681 -0.1562 -0.0857 0.036 Uiso 1 1 calc R U
C23 C 1.0671(2) -0.07773(7) -0.10440(5) 0.0260(3) Uani 1 1 d . .
C24 C 0.88518(19) -0.03171(7) -0.04815(5) 0.0231(3) Uani 1 1 d . .
C25 C 0.5746(2) -0.09808(8) 0.24970(6) 0.0285(3) Uani 1 1 d . .
C26 C 0.3888(2) -0.09151(9) 0.25749(6) 0.0352(4) Uani 1 1 d . .
H26 H 0.3189 -0.0847 0.2292 0.042 Uiso 1 1 calc R U
C27 C 0.3064(2) -0.09500(10) 0.30670(6) 0.0406(4) Uani 1 1 d . .
H27 H 0.1808 -0.0901 0.3116 0.049 Uiso 1 1 calc R U
C28 C 0.4082(2) -0.10567(9) 0.34898(6) 0.0381(4) Uani 1 1 d . .
C29 C 0.5937(2) -0.11161(9) 0.34144(6) 0.0350(4) Uani 1 1 d . .
H29 H 0.6632 -0.1187 0.3699 0.042 Uiso 1 1 calc R U
C30 C 0.6764(2) -0.10715(8) 0.29213(6) 0.0308(3) Uani 1 1 d . .
H30 H 0.8019 -0.1102 0.2871 0.037 Uiso 1 1 calc R U
C31 C 0.3129(3) -0.10794(11) 0.40126(7) 0.0478(5) Uani 1 1 d . .
C32 C 0.8859(2) -0.19938(8) 0.23276(5) 0.0278(3) Uani 1 1 d . .
C33 C 0.7844(2) -0.24571(8) 0.27131(6) 0.0327(3) Uani 1 1 d . .
H33 H 0.6610 -0.2444 0.2686 0.039 Uiso 1 1 calc R U
C34 C 0.8648(2) -0.29347(8) 0.31344(6) 0.0356(4) Uani 1 1 d . .
H34 H 0.7955 -0.3243 0.3393 0.043 Uiso 1 1 calc R U
C35 C 1.0470(2) -0.29620(9) 0.31777(6) 0.0394(4) Uani 1 1 d . .
C36 C 1.1488(2) -0.25151(10) 0.27851(7) 0.0451(4) Uani 1 1 d . .
H36 H 1.2730 -0.2539 0.2806 0.054 Uiso 1 1 calc R U
C37 C 1.0685(2) -0.20359(9) 0.23640(6) 0.0365(4) Uani 1 1 d . .
H37 H 1.1385 -0.1736 0.2100 0.044 Uiso 1 1 calc R U
C38 C 1.1396(3) -0.34476(11) 0.36368(7) 0.0509(5) Uani 1 1 d . .
C39 C 1.4468(2) -0.16500(8) -0.17202(6) 0.0309(3) Uani 1 1 d . .
C40 C 1.4528(2) -0.21200(9) -0.19988(7) 0.0354(4) Uani 1 1 d . .
H40 H 1.3478 -0.2187 -0.2125 0.043 Uiso 1 1 calc R U
C41 C 1.6133(2) -0.24900(9) -0.20907(7) 0.0373(4) Uani 1 1 d . .
H41 H 1.6158 -0.2814 -0.2273 0.045 Uiso 1 1 calc R U
C42 C 1.7705(2) -0.23860(8) -0.19162(7) 0.0363(4) Uani 1 1 d . .
C43 C 1.7639(2) -0.19220(9) -0.16328(7) 0.0421(4) Uani 1 1 d . .
H43 H 1.8693 -0.1850 -0.1512 0.051 Uiso 1 1 calc R U
C44 C 1.6029(2) -0.15648(9) -0.15278(7) 0.0393(4) Uani 1 1 d . .
H44 H 1.5990 -0.1264 -0.1326 0.047 Uiso 1 1 calc R U
C45 C 1.9470(2) -0.27582(10) -0.20202(8) 0.0437(4) Uani 1 1 d . .
C46 C 1.2575(2) -0.06449(8) -0.26431(6) 0.0315(3) Uani 1 1 d . .
C47 C 1.1318(2) -0.04988(9) -0.30168(6) 0.0374(4) Uani 1 1 d . .
H47 H 1.0092 -0.0496 -0.2907 0.045 Uiso 1 1 calc R U
C48 C 1.1851(2) -0.03582(10) -0.35456(6) 0.0414(4) Uani 1 1 d . .
H48 H 1.0990 -0.0244 -0.3793 0.050 Uiso 1 1 calc R U
C49 C 1.3656(2) -0.03870(9) -0.37083(6) 0.0389(4) Uani 1 1 d . .
C50 C 1.4923(2) -0.05402(9) -0.33416(6) 0.0380(4) Uani 1 1 d . .
H50 H 1.6149 -0.0565 -0.3451 0.046 Uiso 1 1 calc R U
C51 C 1.4384(2) -0.06563(9) -0.28146(6) 0.0345(3) Uani 1 1 d . .
H51 H 1.5248 -0.0744 -0.2570 0.041 Uiso 1 1 calc R U
C52 C 1.4252(3) -0.02254(11) -0.42748(7) 0.0447(4) Uani 1 1 d . .
C53 C 0.3099(2) 0.35493(8) -0.19767(6) 0.0332(3) Uani 1 1 d . .
C54 C 0.1370(2) 0.37686(9) -0.21360(7) 0.0380(4) Uani 1 1 d . .
H54 H 0.0412 0.3520 -0.1952 0.046 Uiso 1 1 calc R U
C55 C 0.1053(2) 0.43504(9) -0.25636(7) 0.0407(4) Uani 1 1 d . .
H55 H -0.0123 0.4497 -0.2662 0.049 Uiso 1 1 calc R U
C56 C 0.2448(2) 0.47186(9) -0.28479(6) 0.0388(4) Uani 1 1 d . .
C57 C 0.4188(3) 0.44831(9) -0.27085(7) 0.0437(4) Uani 1 1 d . .
H57 H 0.5154 0.4712 -0.2909 0.052 Uiso 1 1 calc R U
C58 C 0.4495(2) 0.39108(9) -0.22746(7) 0.0414(4) Uani 1 1 d . .
H58 H 0.5673 0.3763 -0.2179 0.050 Uiso 1 1 calc R U
C59 C 0.2146(3) 0.53709(9) -0.32952(7) 0.0420(4) Uani 1 1 d . .
C60 C 0.0742(2) 0.32179(8) -0.09378(6) 0.0338(3) Uani 1 1 d . .
C61 C 0.0638(2) 0.39168(9) -0.09875(7) 0.0405(4) Uani 1 1 d . .
H61 H 0.1676 0.4150 -0.1079 0.049 Uiso 1 1 calc R U
C62 C -0.1011(3) 0.42708(10) -0.09013(7) 0.0468(4) Uani 1 1 d . .
H62 H -0.1078 0.4742 -0.0931 0.056 Uiso 1 1 calc R U
C63 C -0.2546(3) 0.39346(11) -0.07725(8) 0.0467(4) Uani 1 1 d . .
C64 C -0.2446(3) 0.32421(12) -0.07256(9) 0.0558(5) Uani 1 1 d . .
H64 H -0.3492 0.3014 -0.0643 0.067 Uiso 1 1 calc R U
C65 C -0.0809(3) 0.28824(10) -0.07997(8) 0.0472(4) Uani 1 1 d . .
H65 H -0.0746 0.2407 -0.0756 0.057 Uiso 1 1 calc R U
C66 C -0.4350(3) 0.42900(13) -0.06667(9) 0.0595(6) Uani 1 1 d . .
C67 C -0.0216(3) 0.70240(10) -0.44992(8) 0.0472(4) Uani 1 1 d . .
C68 C -0.3240(3) 0.75687(13) -0.45834(11) 0.0699(7) Uani 1 1 d . .
H68A H -0.3473 0.8055 -0.4612 0.084 Uiso 1 1 calc R U
H68B H -0.3349 0.7293 -0.4217 0.084 Uiso 1 1 calc R U
H68C H -0.4098 0.7447 -0.4773 0.084 Uiso 1 1 calc R U
C69 C -0.7836(3) 0.61171(12) -0.05625(8) 0.0595(6) Uani 1 1 d . .
C70 C 0.1400(3) -0.14415(10) 0.55837(7) 0.0472(5) Uani 1 1 d . .
C71 C -0.0055(3) -0.09689(11) 0.52944(8) 0.0517(5) Uani 1 1 d . .
H71A H 0.0346 -0.0791 0.4926 0.062 Uiso 1 1 calc R U
H71B H -0.0373 -0.0587 0.5437 0.062 Uiso 1 1 calc R U
H71C H -0.1093 -0.1218 0.5331 0.062 Uiso 1 1 calc R U
C72 C -0.0654(4) -0.17439(13) 0.63822(9) 0.0712(7) Uani 1 1 d . .
H72A H -0.1108 -0.2193 0.6489 0.085 Uiso 1 1 calc R U
H72B H -0.1482 -0.1404 0.6160 0.085 Uiso 1 1 calc R U
H72C H -0.0529 -0.1612 0.6691 0.085 Uiso 1 1 calc R U
C73 C 1.2441(2) -0.51629(9) 0.48429(7) 0.0406(4) Uani 1 1 d . .
C74 C 1.2321(3) -0.54424(13) 0.43972(9) 0.0605(6) Uani 1 1 d . .
H74A H 1.1697 -0.5093 0.4121 0.073 Uiso 1 1 calc R U
H74B H 1.1672 -0.5850 0.4522 0.073 Uiso 1 1 calc R U
H74C H 1.3517 -0.5565 0.4260 0.073 Uiso 1 1 calc R U
C75 C 1.3307(3) -0.53042(10) 0.57063(7) 0.0468(4) Uani 1 1 d . .
H75A H 1.2236 -0.5407 0.5940 0.056 Uiso 1 1 calc R U
H75B H 1.3365 -0.4808 0.5578 0.056 Uiso 1 1 calc R U
H75C H 1.4353 -0.5525 0.5895 0.056 Uiso 1 1 calc R U
C76 C 1.3989(3) -0.62739(11) 0.53357(10) 0.0616(6) Uani 1 1 d . .
H76A H 1.4317 -0.6341 0.4996 0.074 Uiso 1 1 calc R U
H76B H 1.3099 -0.6582 0.5526 0.074 Uiso 1 1 calc R U
H76C H 1.5041 -0.6375 0.5533 0.074 Uiso 1 1 calc R U
C77 C 2.3673(3) -0.39925(10) -0.23260(7) 0.0466(4) Uani 1 1 d . .
C78 C 2.6075(3) -0.36620(12) -0.30031(9) 0.0589(5) Uani 1 1 d . .
H78A H 2.7049 -0.3410 -0.2980 0.071 Uiso 1 1 calc R U
H78B H 2.5114 -0.3338 -0.3176 0.071 Uiso 1 1 calc R U
H78C H 2.6502 -0.3977 -0.3203 0.071 Uiso 1 1 calc R U
C79 C 2.6747(3) -0.45173(13) -0.21457(11) 0.0698(7) Uani 1 1 d . .
H79A H 2.6570 -0.4992 -0.2104 0.084 Uiso 1 1 calc R U
H79B H 2.6618 -0.4445 -0.1804 0.084 Uiso 1 1 calc R U
H79C H 2.7936 -0.4423 -0.2309 0.084 Uiso 1 1 calc R U
C80 C 0.1630(3) 0.68840(13) -0.47337(10) 0.0643(6) Uani 1 1 d . .
H80A H 0.1579 0.6627 -0.4977 0.077 Uiso 1 1 calc R U
H80B H 0.2388 0.6616 -0.4457 0.077 Uiso 1 1 calc R U
H80C H 0.2119 0.7319 -0.4919 0.077 Uiso 1 1 calc R U
C81 C -0.6359(4) 0.65699(18) -0.06742(13) 0.0954(10) Uani 1 1 d . .
H81A H -0.6475 0.6918 -0.1014 0.115 Uiso 1 1 calc R U
H81B H -0.5218 0.6293 -0.0677 0.115 Uiso 1 1 calc R U
H81C H -0.6421 0.6794 -0.0405 0.115 Uiso 1 1 calc R U
C82 C -0.1083(4) 0.77668(14) -0.53705(10) 0.0787(8) Uani 1 1 d . .
H82A H 0.0064 0.7574 -0.5489 0.094 Uiso 1 1 calc R U
H82B H -0.1063 0.8260 -0.5439 0.094 Uiso 1 1 calc R U
H82C H -0.2019 0.7688 -0.5557 0.094 Uiso 1 1 calc R U
C83 C -0.9956(5) 0.70943(15) -0.05146(12) 0.1035(12) Uani 1 1 d . .
H83A H -0.9493 0.7394 -0.0848 0.124 Uiso 1 1 calc R U
H83B H -0.9429 0.7178 -0.0231 0.124 Uiso 1 1 calc R U
H83C H -1.1246 0.7191 -0.0477 0.124 Uiso 1 1 calc R U
C84 C -1.0953(4) 0.59596(18) -0.04194(15) 0.0955(10) Uani 1 1 d . .
H84A H -1.0487 0.5478 -0.0344 0.115 Uiso 1 1 calc R U
H84B H -1.1593 0.6102 -0.0735 0.115 Uiso 1 1 calc R U
H84C H -1.1761 0.6018 -0.0127 0.115 Uiso 1 1 calc R U
C85 C 0.2487(4) -0.22420(16) 0.63832(9) 0.0929(11) Uani 1 1 d . .
H85A H 0.3627 -0.2170 0.6179 0.111 Uiso 1 1 calc R U
H85B H 0.2234 -0.2716 0.6453 0.111 Uiso 1 1 calc R U
H85C H 0.2539 -0.2151 0.6713 0.111 Uiso 1 1 calc R U
C86 C 2.2999(4) -0.44297(14) -0.17994(9) 0.0748(8) Uani 1 1 d . .
H86A H 2.1707 -0.4343 -0.1758 0.090 Uiso 1 1 calc R U
H86B H 2.3527 -0.4318 -0.1529 0.090 Uiso 1 1 calc R U
H86C H 2.3324 -0.4914 -0.1768 0.090 Uiso 1 1 calc R U

loop_
_atom_site_aniso_label
_atom_site_aniso_U_11
_atom_site_aniso_U_22
_atom_site_aniso_U_33
_atom_site_aniso_U_23
_atom_site_aniso_U_13
_atom_site_aniso_U_12
O1 0.0467(10) 0.1368(18) 0.0676(11) 0.0474(11) -0.0115(8) 0.0103(10)
O2 0.0514(8) 0.0596(9) 0.0337(7) 0.0160(6) -0.0078(6) -0.0004(6)
O3 0.0575(9) 0.0895(11) 0.0198(6) -0.0093(6) 0.0044(6) 0.0197(8)
O4 0.0474(9) 0.1491(17) 0.0323(7) -0.0231(9) 0.0089(6) 0.0141(10)
O5 0.0361(9) 0.1251(18) 0.193(3) -0.0983(18) 0.0005(12) 0.0085(10)
O6 0.0635(10) 0.0695(11) 0.0816(12) -0.0260(9) 0.0000(9) 0.0331(8)
O7 0.0566(9) 0.0482(8) 0.0479(8) 0.0083(6) -0.0096(7) 0.0142(6)
O8 0.0622(9) 0.0424(7) 0.0375(7) -0.0005(5) -0.0041(6) 0.0033(6)
O9 0.0472(8) 0.0976(11) 0.0226(6) -0.0142(7) -0.0008(5) 0.0159(8)
O10 0.0427(8) 0.0999(12) 0.0275(6) -0.0168(7) 0.0045(5) 0.0175(7)
O11 0.0409(7) 0.0613(8) 0.0578(8) -0.0312(7) 0.0006(6) 0.0159(6)
O12 0.0345(8) 0.0982(13) 0.1071(14) -0.0631(11) -0.0092(8) 0.0107(8)
O13 0.0514(8) 0.0622(9) 0.0431(7) -0.0077(6) 0.0054(6) 0.0235(7)
O14 0.0650(9) 0.0418(7) 0.0347(6) 0.0006(5) -0.0129(6) 0.0017(6)
O15 0.0621(9) 0.0798(10) 0.0266(6) -0.0045(6) 0.0055(6) 0.0262(8)
O16 0.0721(12) 0.0729(11) 0.0891(13) -0.0205(10) 0.0127(10) 0.0353(9)
O17 0.0604(9) 0.0483(8) 0.0447(8) -0.0005(6) -0.0060(6) 0.0132(6)
N1 0.0242(6) 0.0270(6) 0.0192(6) -0.0050(5) 0.0006(5) -0.0010(5)
N2 0.0255(6) 0.0287(6) 0.0182(5) -0.0054(5) 0.0003(5) 0.0000(5)
N3 0.0278(6) 0.0267(6) 0.0230(6) -0.0062(5) 0.0023(5) 0.0007(5)
N4 0.0244(6) 0.0275(6) 0.0210(6) -0.0043(5) 0.0016(5) 0.0007(5)
N5 0.0247(6) 0.0305(6) 0.0192(6) -0.0071(5) 0.0000(5) 0.0015(5)
N6 0.0286(7) 0.0282(6) 0.0190(6) -0.0055(5) 0.0002(5) 0.0023(5)
N7 0.0580(11) 0.0499(9) 0.0474(9) 0.0006(7) -0.0114(8) 0.0066(8)
N8 0.0646(12) 0.0629(11) 0.0496(10) -0.0191(8) -0.0014(9) 0.0261(9)
N9 0.0727(12) 0.0562(10) 0.0295(8) -0.0012(7) 0.0112(8) 0.0148(9)
N10 0.0428(8) 0.0387(8) 0.0347(7) -0.0035(6) -0.0044(6) -0.0003(6)
N11 0.0442(9) 0.0479(9) 0.0482(9) -0.0136(7) -0.0020(7) 0.0087(7)
C1 0.0229(7) 0.0262(7) 0.0192(6) -0.0053(5) -0.0003(5) -0.0028(5)
C2 0.0235(7) 0.0287(7) 0.0195(6) -0.0059(5) 0.0012(5) -0.0018(5)
C3 0.0243(7) 0.0279(7) 0.0226(7) -0.0051(6) -0.0004(5) 0.0016(6)
C4 0.0255(7) 0.0290(7) 0.0200(7) -0.0041(5) -0.0009(5) -0.0015(6)
C5 0.0247(7) 0.0313(7) 0.0198(7) -0.0062(6) 0.0006(5) -0.0027(6)
C6 0.0251(7) 0.0330(7) 0.0203(7) -0.0073(6) 0.0012(5) 0.0004(6)
C7 0.0249(7) 0.0274(7) 0.0188(6) -0.0051(5) -0.0003(5) -0.0012(5)
C8 0.0219(7) 0.0275(7) 0.0185(6) -0.0063(5) 0.0007(5) -0.0026(5)
C9 0.0220(7) 0.0256(7) 0.0207(6) -0.0065(5) 0.0010(5) -0.0014(5)
C10 0.0278(8) 0.0266(7) 0.0232(7) -0.0059(6) 0.0012(6) 0.0000(6)
C11 0.0332(8) 0.0308(8) 0.0263(7) -0.0081(6) 0.0046(6) 0.0031(6)
C12 0.0307(8) 0.0293(7) 0.0298(8) -0.0081(6) -0.0004(6) 0.0036(6)
C13 0.0292(8) 0.0290(7) 0.0287(7) -0.0068(6) -0.0005(6) 0.0019(6)
C14 0.0305(8) 0.0295(7) 0.0231(7) -0.0042(6) 0.0020(6) 0.0009(6)
C15 0.0250(7) 0.0265(7) 0.0232(7) -0.0057(6) 0.0014(6) 0.0006(6)
C16 0.0217(7) 0.0257(7) 0.0192(6) -0.0053(5) -0.0002(5) -0.0003(5)
C17 0.0215(7) 0.0270(7) 0.0188(6) -0.0058(5) 0.0011(5) -0.0025(5)
C18 0.0254(7) 0.0284(7) 0.0214(7) -0.0079(5) -0.0002(5) 0.0007(6)
C19 0.0303(8) 0.0340(8) 0.0192(7) -0.0076(6) -0.0024(6) 0.0033(6)
C20 0.0315(8) 0.0330(8) 0.0219(7) -0.0102(6) 0.0008(6) 0.0012(6)
C21 0.0328(8) 0.0303(7) 0.0246(7) -0.0105(6) -0.0006(6) 0.0037(6)
C22 0.0350(8) 0.0299(7) 0.0226(7) -0.0074(6) -0.0022(6) 0.0069(6)
C23 0.0296(8) 0.0278(7) 0.0198(6) -0.0077(5) -0.0004(6) -0.0001(6)
C24 0.0228(7) 0.0248(7) 0.0210(7) -0.0073(5) 0.0004(5) -0.0009(5)
C25 0.0313(8) 0.0305(7) 0.0195(7) -0.0043(6) 0.0013(6) 0.0007(6)
C26 0.0307(8) 0.0473(9) 0.0227(7) -0.0058(6) -0.0002(6) -0.0004(7)
C27 0.0298(9) 0.0577(11) 0.0275(8) -0.0081(7) 0.0038(7) 0.0020(7)
C28 0.0411(10) 0.0451(9) 0.0205(7) -0.0044(6) 0.0042(7) 0.0026(7)
C29 0.0391(9) 0.0410(9) 0.0206(7) -0.0069(6) -0.0028(6) 0.0057(7)
C30 0.0298(8) 0.0373(8) 0.0212(7) -0.0062(6) 0.0000(6) 0.0019(6)
C31 0.0463(11) 0.0641(12) 0.0239(8) -0.0076(8) 0.0057(7) 0.0044(9)
C32 0.0299(8) 0.0299(7) 0.0198(7) -0.0047(6) 0.0003(6) 0.0014(6)
C33 0.0317(8) 0.0343(8) 0.0268(7) -0.0024(6) -0.0028(6) -0.0026(6)
C34 0.0387(9) 0.0342(8) 0.0256(7) 0.0014(6) -0.0001(6) -0.0029(7)
C35 0.0389(9) 0.0409(9) 0.0274(8) 0.0011(7) -0.0025(7) 0.0050(7)
C36 0.0279(9) 0.0587(11) 0.0333(9) 0.0037(8) -0.0011(7) 0.0044(8)
C37 0.0296(8) 0.0449(9) 0.0240(7) 0.0017(7) 0.0022(6) 0.0004(7)
C38 0.0424(11) 0.0553(11) 0.0366(10) 0.0081(8) -0.0065(8) 0.0071(9)
C39 0.0344(8) 0.0315(8) 0.0231(7) -0.0078(6) 0.0009(6) 0.0054(6)
C40 0.0319(9) 0.0401(9) 0.0356(8) -0.0162(7) 0.0012(7) 0.0001(7)
C41 0.0367(9) 0.0379(9) 0.0400(9) -0.0199(7) 0.0029(7) 0.0017(7)
C42 0.0344(9) 0.0356(8) 0.0359(8) -0.0115(7) 0.0019(7) 0.0048(7)
C43 0.0345(9) 0.0458(10) 0.0490(10) -0.0202(8) -0.0100(8) 0.0058(7)
C44 0.0420(10) 0.0407(9) 0.0385(9) -0.0192(7) -0.0089(7) 0.0076(7)
C45 0.0336(9) 0.0459(10) 0.0503(10) -0.0178(8) 0.0021(8) 0.0035(7)
C46 0.0358(9) 0.0351(8) 0.0219(7) -0.0108(6) 0.0000(6) 0.0056(6)
C47 0.0339(9) 0.0526(10) 0.0262(8) -0.0169(7) 0.0005(6) 0.0039(7)
C48 0.0392(10) 0.0595(11) 0.0253(8) -0.0173(7) -0.0032(7) 0.0069(8)
C49 0.0405(10) 0.0501(10) 0.0229(8) -0.0131(7) 0.0008(7) 0.0082(8)
C50 0.0337(9) 0.0489(10) 0.0265(8) -0.0113(7) 0.0025(6) 0.0082(7)
C51 0.0352(9) 0.0415(9) 0.0240(7) -0.0097(6) -0.0017(6) 0.0046(7)
C52 0.0422(10) 0.0633(12) 0.0246(8) -0.0145(8) -0.0002(7) 0.0096(8)
C53 0.0371(9) 0.0298(8) 0.0284(8) -0.0071(6) -0.0022(6) 0.0073(6)
C54 0.0360(9) 0.0384(9) 0.0346(9) -0.0076(7) -0.0027(7) 0.0049(7)
C55 0.0405(10) 0.0413(9) 0.0354(9) -0.0087(7) -0.0084(7) 0.0109(7)
C56 0.0477(10) 0.0345(8) 0.0290(8) -0.0076(7) -0.0031(7) 0.0092(7)
C57 0.0434(10) 0.0383(9) 0.0387(9) -0.0008(7) 0.0002(8) 0.0030(7)
C58 0.0359(9) 0.0368(9) 0.0407(9) -0.0007(7) -0.0028(7) 0.0063(7)
C59 0.0534(11) 0.0364(9) 0.0317(8) -0.0080(7) -0.0059(8) 0.0075(8)
C60 0.0318(8) 0.0366(8) 0.0300(8) -0.0111(6) -0.0001(6) 0.0080(6)
C61 0.0400(10) 0.0349(8) 0.0410(9) -0.0089(7) 0.0004(7) 0.0060(7)
C62 0.0517(11) 0.0391(9) 0.0442(10) -0.0132(8) -0.0048(8) 0.0164(8)
C63 0.0365(10) 0.0608(12) 0.0438(10) -0.0241(9) -0.0076(8) 0.0155(8)
C64 0.0329(10) 0.0712(14) 0.0742(14) -0.0417(12) 0.0020(9) -0.0006(9)
C65 0.0376(10) 0.0487(10) 0.0605(12) -0.0284(9) 0.0051(9) -0.0009(8)
C66 0.0454(12) 0.0767(16) 0.0619(13) -0.0345(12) -0.0119(10) 0.0151(11)
C67 0.0491(11) 0.0377(9) 0.0494(11) -0.0084(8) -0.0063(9) 0.0039(8)
C68 0.0529(14) 0.0651(14) 0.0804(17) -0.0107(12) -0.0151(12) 0.0138(11)
C69 0.0585(13) 0.0678(14) 0.0377(10) -0.0077(9) 0.0017(9) 0.0190(11)
C70 0.0572(12) 0.0454(10) 0.0301(9) -0.0082(7) 0.0060(8) 0.0100(9)
C71 0.0524(12) 0.0534(11) 0.0408(10) -0.0093(9) 0.0009(9) 0.0084(9)
C72 0.0862(18) 0.0705(15) 0.0469(12) -0.0149(11) 0.0271(12) -0.0079(13)
C73 0.0397(10) 0.0450(10) 0.0320(8) -0.0041(7) -0.0017(7) -0.0069(8)
C74 0.0685(15) 0.0711(14) 0.0466(11) -0.0217(10) -0.0095(10) -0.0102(11)
C75 0.0507(11) 0.0509(11) 0.0330(9) -0.0039(8) -0.0074(8) -0.0039(9)
C76 0.0634(14) 0.0474(11) 0.0675(14) -0.0138(10) -0.0080(11) 0.0101(10)
C77 0.0524(11) 0.0426(10) 0.0389(9) -0.0126(8) 0.0009(8) 0.0125(8)
C78 0.0521(13) 0.0663(14) 0.0532(12) -0.0172(10) 0.0075(10) -0.0007(10)
C79 0.0552(14) 0.0667(15) 0.0788(17) -0.0143(12) -0.0172(12) 0.0152(11)
C80 0.0560(14) 0.0611(13) 0.0716(15) -0.0208(12) 0.0019(11) 0.0044(10)
C81 0.085(2) 0.106(2) 0.0763(19) -0.0051(17) 0.0066(16) -0.0131(18)
C82 0.100(2) 0.0725(16) 0.0488(13) 0.0014(11) -0.0137(13) -0.0019(15)
C83 0.151(3) 0.0794(19) 0.0732(18) -0.0349(15) -0.0275(19) 0.060(2)
C84 0.0548(16) 0.110(2) 0.121(3) -0.044(2) 0.0020(16) 0.0119(16)
C85 0.117(2) 0.0919(19) 0.0350(11) 0.0061(12) -0.0003(13) 0.0449(18)
C86 0.0744(17) 0.0753(16) 0.0495(13) 0.0028(11) 0.0096(12) 0.0138(13)

loop_
_atom_type_symbol
_atom_type_description
_atom_type_scat_dispersion_real
_atom_type_scat_dispersion_imag
_atom_type_scat_source
C C 0.0181 0.0091
;
International Tables for Crystallography
(Vol. C, Tables 4.2.6.8 and 6.1.1.4)
;
H H 0.0000 0.0000
;
International Tables for Crystallography
(Vol. C, Table 6.1.1.4)
;
N N 0.0311 0.0180
;
International Tables for Crystallography
(Vol. C, Tables 4.2.6.8 and 6.1.1.4)
;
O O 0.0492 0.0322
;
International Tables for Crystallography
(Vol. C, Tables 4.2.6.8 and 6.1.1.4)
;

loop_
_geom_angle_atom_site_label_1
_geom_angle_atom_site_label_2
_geom_angle_atom_site_label_3
_geom_angle
C38 O2 H2 109.5
C31 O3 H3A 109.5
C66 O6 H1O 109.5
C59 O7 H7 109.5
C52 O9 H9 109.5
C45 O11 H11A 109.5
C1 N1 C2 116.35(12)
C8 N2 C7 116.36(12)
C9 N3 C10 116.57(12)
C16 N4 C15 116.61(12)
C17 N5 C18 116.37(12)
C24 N6 C23 116.44(12)
C67 N7 C68 119.55(18)
C67 N7 C82 123.9(2)
C68 N7 C82 116.53(19)
C69 N8 C84 120.8(2)
C69 N8 C83 121.9(3)
C84 N8 C83 117.3(2)
C70 N9 C85 120.11(19)
C70 N9 C72 124.13(19)
C85 N9 C72 115.65(19)
C73 N10 C76 124.25(17)
C73 N10 C75 119.20(15)
C76 N10 C75 116.34(16)
C77 N11 C78 120.28(17)
C77 N11 C79 123.53(18)
C78 N11 C79 116.16(18)
N1 C1 C8 122.03(12)
N1 C1 C24 117.82(12)
C8 C1 C24 120.15(12)
N1 C2 C3 119.48(13)
N1 C2 C7 121.49(12)
C3 C2 C7 119.02(12)
C4 C3 C2 121.70(13)
C4 C3 H3 119.2
C2 C3 H3 119.2
C3 C4 C5 119.35(13)
C3 C4 C32 118.28(13)
C5 C4 C32 122.34(12)
C6 C5 C4 119.27(13)
C6 C5 C25 118.81(13)
C4 C5 C25 121.91(12)
C5 C6 C7 121.68(13)
C5 C6 H6 119.2
C7 C6 H6 119.2
N2 C7 C6 119.67(13)
N2 C7 C2 121.38(12)
C6 C7 C2 118.94(13)
N2 C8 C1 122.16(12)
N2 C8 C9 117.91(12)
C1 C8 C9 119.93(12)
N3 C9 C16 121.70(12)
N3 C9 C8 118.51(12)
C16 C9 C8 119.76(12)
N3 C10 C11 119.79(13)
N3 C10 C15 121.42(13)
C11 C10 C15 118.72(13)
C12 C11 C10 121.66(14)
C12 C11 H11 119.2
C10 C11 H11 119.2
C11 C12 C13 119.55(14)
C11 C12 C60 117.54(14)
C13 C12 C60 122.84(13)
C14 C13 C12 118.72(13)
C14 C13 C53 118.27(13)
C12 C13 C53 123.00(13)
C13 C14 C15 121.79(14)
C13 C14 H14 119.1
C15 C14 H14 119.1
N4 C15 C14 120.02(13)
N4 C15 C10 120.98(13)
C14 C15 C10 118.90(13)
N4 C16 C9 121.94(12)
N4 C16 C17 118.25(12)
C9 C16 C17 119.80(12)
N5 C17 C24 121.81(13)
N5 C17 C16 118.18(12)
C24 C17 C16 120.00(12)
N5 C18 C19 119.32(13)
N5 C18 C23 121.48(12)
C19 C18 C23 119.06(13)
C20 C19 C18 121.85(13)
C20 C19 H19 119.1
C18 C19 H19 119.1
C19 C20 C21 118.85(13)
C19 C20 C46 117.75(13)
C21 C20 C46 123.24(13)
C22 C21 C20 119.61(13)
C22 C21 C39 118.88(13)
C20 C21 C39 121.42(13)
C21 C22 C23 121.62(13)
C21 C22 H22 119.2
C23 C22 H22 119.2
N6 C23 C22 119.95(13)
N6 C23 C18 121.25(13)
C22 C23 C18 118.75(13)
N6 C24 C17 122.09(12)
N6 C24 C1 118.36(12)
C17 C24 C1 119.53(12)
C26 C25 C30 118.98(13)
C26 C25 C5 119.13(13)
C30 C25 C5 121.89(14)
C27 C26 C25 120.30(15)
C27 C26 H26 119.9
C25 C26 H26 119.9
C26 C27 C28 120.44(16)
C26 C27 H27 119.8
C28 C27 H27 119.8
C29 C28 C27 119.62(14)
C29 C28 C31 121.90(16)
C27 C28 C31 118.44(16)
C30 C29 C28 120.05(15)
C30 C29 H29 120.0
C28 C29 H29 120.0
C29 C30 C25 120.58(15)
C29 C30 H30 119.7
C25 C30 H30 119.7
O4 C31 O3 124.05(16)
O4 C31 C28 122.86(17)
O3 C31 C28 113.08(16)
C37 C32 C33 119.12(14)
C37 C32 C4 118.27(13)
C33 C32 C4 122.59(14)
C34 C33 C32 120.23(15)
C34 C33 H33 119.9
C32 C33 H33 119.9
C33 C34 C35 120.48(15)
C33 C34 H34 119.8
C35 C34 H34 119.8
C34 C35 C36 119.20(15)
C34 C35 C38 122.72(15)
C36 C35 C38 118.07(16)
C37 C36 C35 120.37(16)
C37 C36 H36 119.8
C35 C36 H36 119.8
C36 C37 C32 120.55(15)
C36 C37 H37 119.7
C32 C37 H37 119.7
O1 C38 O2 123.84(17)
O1 C38 C35 122.95(17)
O2 C38 C35 113.20(16)
C40 C39 C44 119.30(15)
C40 C39 C21 122.08(15)
C44 C39 C21 118.54(14)
C41 C40 C39 120.21(16)
C41 C40 H40 119.9
C39 C40 H40 119.9
C40 C41 C42 120.53(15)
C40 C41 H41 119.7
C42 C41 H41 119.7
C41 C42 C43 119.17(15)
C41 C42 C45 122.29(16)
C43 C42 C45 118.54(16)
C44 C43 C42 120.47(17)
C44 C43 H43 119.8
C42 C43 H43 119.8
C43 C44 C39 120.24(16)
C43 C44 H44 119.9
C39 C44 H44 119.9
O12 C45 O11 123.74(17)
O12 C45 C42 122.19(18)
O11 C45 C42 114.06(16)
C51 C46 C47 118.40(14)
C51 C46 C20 122.42(14)
C47 C46 C20 118.96(14)
C48 C47 C46 121.05(16)
C48 C47 H47 119.5
C46 C47 H47 119.5
C47 C48 C49 119.80(16)
C47 C48 H48 120.1
C49 C48 H48 120.1
C48 C49 C50 119.87(15)
C48 C49 C52 120.52(16)
C50 C49 C52 119.56(16)
C51 C50 C49 120.16(16)
C51 C50 H50 119.9
C49 C50 H50 119.9
C50 C51 C46 120.65(15)
C50 C51 H51 119.7
C46 C51 H51 119.7
O10 C52 O9 124.26(15)
O10 C52 C49 119.14(16)
O9 C52 C49 116.59(16)
C58 C53 C54 118.05(15)
C58 C53 C13 119.15(14)
C54 C53 C13 122.77(15)
C55 C54 C53 120.54(17)
C55 C54 H54 119.7
C53 C54 H54 119.7
C54 C55 C56 120.83(16)
C54 C55 H55 119.6
C56 C55 H55 119.6
C55 C56 C57 119.02(15)
C55 C56 C59 122.30(16)
C57 C56 C59 118.66(17)
C58 C57 C56 119.89(17)
C58 C57 H57 120.1
C56 C57 H57 120.1
C57 C58 C53 121.54(16)
C57 C58 H58 119.2
C53 C58 H58 119.2
O8 C59 O7 124.58(16)
O8 C59 C56 123.03(17)
O7 C59 C56 112.39(16)
C61 C60 C65 119.15(16)
C61 C60 C12 122.64(16)
C65 C60 C12 118.20(15)
C60 C61 C62 119.77(18)
C60 C61 H61 120.1
C62 C61 H61 120.1
C63 C62 C61 120.54(18)
C63 C62 H62 119.7
C61 C62 H62 119.7
C64 C63 C62 119.76(17)
C64 C63 C66 117.6(2)
C62 C63 C66 122.59(19)
C63 C64 C65 120.1(2)
C63 C64 H64 119.9
C65 C64 H64 119.9
C64 C65 C60 120.62(18)
C64 C65 H65 119.7
C60 C65 H65 119.7
O5 C66 O6 124.5(2)
O5 C66 C63 122.1(2)
O6 C66 C63 113.5(2)
O17 C67 N7 120.31(19)
O17 C67 C80 120.51(19)
N7 C67 C80 119.18(19)
N7 C68 H68A 109.5
N7 C68 H68B 109.5
H68A C68 H68B 109.5
N7 C68 H68C 109.5
H68A C68 H68C 109.5
H68B C68 H68C 109.5
O16 C69 N8 119.6(2)
O16 C69 C81 120.5(2)
N8 C69 C81 119.9(2)
O15 C70 N9 120.11(18)
O15 C70 C71 120.80(16)
N9 C70 C71 119.08(18)
C70 C71 H71A 109.5
C70 C71 H71B 109.5
H71A C71 H71B 109.5
C70 C71 H71C 109.5
H71A C71 H71C 109.5
H71B C71 H71C 109.5
N9 C72 H72A 109.5
N9 C72 H72B 109.5
H72A C72 H72B 109.5
N9 C72 H72C 109.5
H72A C72 H72C 109.5
H72B C72 H72C 109.5
O14 C73 N10 120.02(17)
O14 C73 C74 120.88(17)
N10 C73 C74 119.10(18)
C73 C74 H74A 109.5
C73 C74 H74B 109.5
H74A C74 H74B 109.5
C73 C74 H74C 109.5
H74A C74 H74C 109.5
H74B C74 H74C 109.5
N10 C75 H75A 109.5
N10 C75 H75B 109.5
H75A C75 H75B 109.5
N10 C75 H75C 109.5
H75A C75 H75C 109.5
H75B C75 H75C 109.5
N10 C76 H76A 109.5
N10 C76 H76B 109.5
H76A C76 H76B 109.5
N10 C76 H76C 109.5
H76A C76 H76C 109.5
H76B C76 H76C 109.5
O13 C77 N11 120.61(18)
O13 C77 C86 119.67(19)
N11 C77 C86 119.72(18)
N11 C78 H78A 109.5
N11 C78 H78B 109.5
H78A C78 H78B 109.5
N11 C78 H78C 109.5
H78A C78 H78C 109.5
H78B C78 H78C 109.5
N11 C79 H79A 109.5
N11 C79 H79B 109.5
H79A C79 H79B 109.5
N11 C79 H79C 109.5
H79A C79 H79C 109.5
H79B C79 H79C 109.5
C67 C80 H80A 109.5
C67 C80 H80B 109.5
H80A C80 H80B 109.5
C67 C80 H80C 109.5
H80A C80 H80C 109.5
H80B C80 H80C 109.5
C69 C81 H81A 109.5
C69 C81 H81B 109.5
H81A C81 H81B 109.5
C69 C81 H81C 109.5
H81A C81 H81C 109.5
H81B C81 H81C 109.5
N7 C82 H82A 109.5
N7 C82 H82B 109.5
H82A C82 H82B 109.5
N7 C82 H82C 109.5
H82A C82 H82C 109.5
H82B C82 H82C 109.5
N8 C83 H83A 109.5
N8 C83 H83B 109.5
H83A C83 H83B 109.5
N8 C83 H83C 109.5
H83A C83 H83C 109.5
H83B C83 H83C 109.5
N8 C84 H84A 109.5
N8 C84 H84B 109.5
H84A C84 H84B 109.5
N8 C84 H84C 109.5
H84A C84 H84C 109.5
H84B C84 H84C 109.5
N9 C85 H85A 109.5
N9 C85 H85B 109.5
H85A C85 H85B 109.5
N9 C85 H85C 109.5
H85A C85 H85C 109.5
H85B C85 H85C 109.5
C77 C86 H86A 109.5
C77 C86 H86B 109.5
H86A C86 H86B 109.5
C77 C86 H86C 109.5
H86A C86 H86C 109.5
H86B C86 H86C 109.5

loop_
_geom_bond_atom_site_label_1
_geom_bond_atom_site_label_2
_geom_bond_distance
O1 C38 1.198(2)
O2 C38 1.311(2)
O2 H2 0.8300
O3 C31 1.319(2)
O3 H3A 0.8300
O4 C31 1.202(2)
O5 C66 1.195(3)
O6 C66 1.302(3)
O6 H1O 0.8300
O7 C59 1.320(2)
O7 H7 0.8300
O8 C59 1.207(2)
O9 C52 1.273(2)
O9 H9 0.8300
O10 C52 1.255(2)
O11 C45 1.316(2)
O11 H11A 0.8300
O12 C45 1.208(2)
O13 C77 1.240(2)
O14 C73 1.246(2)
O15 C70 1.245(2)
O16 C69 1.250(3)
O17 C67 1.239(2)
N1 C1 1.3241(18)
N1 C2 1.3588(18)
N2 C8 1.3236(18)
N2 C7 1.3590(18)
N3 C9 1.3210(18)
N3 C10 1.3561(18)
N4 C16 1.3219(17)
N4 C15 1.3572(18)
N5 C17 1.3239(18)
N5 C18 1.3579(18)
N6 C24 1.3215(18)
N6 C23 1.3576(18)
N7 C67 1.332(2)
N7 C68 1.459(3)
N7 C82 1.460(3)
N8 C69 1.317(3)
N8 C84 1.430(4)
N8 C83 1.458(3)
N9 C70 1.332(2)
N9 C85 1.449(3)
N9 C72 1.457(3)
N10 C73 1.333(2)
N10 C76 1.451(2)
N10 C75 1.457(2)
N11 C77 1.335(3)
N11 C78 1.457(3)
N11 C79 1.459(3)
C1 C8 1.4300(19)
C1 C24 1.4788(18)
C2 C3 1.4112(19)
C2 C7 1.420(2)
C3 C4 1.3761(19)
C3 H3 0.9400
C4 C5 1.442(2)
C4 C32 1.4886(19)
C5 C6 1.376(2)
C5 C25 1.4890(19)
C6 C7 1.4138(19)
C6 H6 0.9400
C8 C9 1.4763(19)
C9 C16 1.4332(19)
C10 C11 1.409(2)
C10 C15 1.420(2)
C11 C12 1.373(2)
C11 H11 0.9400
C12 C13 1.444(2)
C12 C60 1.494(2)
C13 C14 1.376(2)
C13 C53 1.495(2)
C14 C15 1.412(2)
C14 H14 0.9400
C16 C17 1.4730(19)
C17 C24 1.4320(19)
C18 C19 1.4114(19)
C18 C23 1.4181(19)
C19 C20 1.374(2)
C19 H19 0.9400
C20 C21 1.443(2)
C20 C46 1.496(2)
C21 C22 1.373(2)
C21 C39 1.494(2)
C22 C23 1.413(2)
C22 H22 0.9400
C25 C26 1.392(2)
C25 C30 1.400(2)
C26 C27 1.385(2)
C26 H26 0.9400
C27 C28 1.391(2)
C27 H27 0.9400
C28 C29 1.389(2)
C28 C31 1.498(2)
C29 C30 1.384(2)
C29 H29 0.9400
C30 H30 0.9400
C32 C37 1.384(2)
C32 C33 1.397(2)
C33 C34 1.383(2)
C33 H33 0.9400
C34 C35 1.388(2)
C34 H34 0.9400
C35 C36 1.390(2)
C35 C38 1.497(2)
C36 C37 1.383(2)
C36 H36 0.9400
C37 H37 0.9400
C39 C40 1.392(2)
C39 C44 1.393(2)
C40 C41 1.386(2)
C40 H40 0.9400
C41 C42 1.391(2)
C41 H41 0.9400
C42 C43 1.391(2)
C42 C45 1.493(2)
C43 C44 1.386(2)
C43 H43 0.9400
C44 H44 0.9400
C46 C51 1.393(2)
C46 C47 1.399(2)
C47 C48 1.384(2)
C47 H47 0.9400
C48 C49 1.385(2)
C48 H48 0.9400
C49 C50 1.389(2)
C49 C52 1.485(2)
C50 C51 1.386(2)
C50 H50 0.9400
C51 H51 0.9400
C53 C58 1.393(2)
C53 C54 1.395(2)
C54 C55 1.386(2)
C54 H54 0.9400
C55 C56 1.388(3)
C55 H55 0.9400
C56 C57 1.391(3)
C56 C59 1.501(2)
C57 C58 1.384(2)
C57 H57 0.9400
C58 H58 0.9400
C60 C61 1.389(2)
C60 C65 1.391(3)
C61 C62 1.393(2)
C61 H61 0.9400
C62 C63 1.380(3)
C62 H62 0.9400
C63 C64 1.378(3)
C63 C66 1.503(3)
C64 C65 1.384(3)
C64 H64 0.9400
C65 H65 0.9400
C67 C80 1.497(3)
C68 H68A 0.9700
C68 H68B 0.9700
C68 H68C 0.9700
C69 C81 1.488(4)
C70 C71 1.481(3)
C71 H71A 0.9700
C71 H71B 0.9700
C71 H71C 0.9700
C72 H72A 0.9700
C72 H72B 0.9700
C72 H72C 0.9700
C73 C74 1.503(3)
C74 H74A 0.9700
C74 H74B 0.9700
C74 H74C 0.9700
C75 H75A 0.9700
C75 H75B 0.9700
C75 H75C 0.9700
C76 H76A 0.9700
C76 H76B 0.9700
C76 H76C 0.9700
C77 C86 1.491(3)
C78 H78A 0.9700
C78 H78B 0.9700
C78 H78C 0.9700
C79 H79A 0.9700
C79 H79B 0.9700
C79 H79C 0.9700
C80 H80A 0.9700
C80 H80B 0.9700
C80 H80C 0.9700
C81 H81A 0.9700
C81 H81B 0.9700
C81 H81C 0.9700
C82 H82A 0.9700
C82 H82B 0.9700
C82 H82C 0.9700
C83 H83A 0.9700
C83 H83B 0.9700
C83 H83C 0.9700
C84 H84A 0.9700
C84 H84B 0.9700
C84 H84C 0.9700
C85 H85A 0.9700
C85 H85B 0.9700
C85 H85C 0.9700
C86 H86A 0.9700
C86 H86B 0.9700
C86 H86C 0.9700

loop_
_geom_hbond_atom_site_label_D
_geom_hbond_atom_site_label_H
_geom_hbond_atom_site_label_A
_geom_hbond_site_symmetry_A
_geom_hbond_distance_DA
_geom_hbond_distance_DH
_geom_hbond_distance_HA
_geom_hbond_angle_DHA
_geom_hbond_publ_flag
O2 H2 O14 . 2.5413(18) 0.830 1.718 171.3 no
O3 H3A O15 . 2.5778(18) 0.830 1.775 162.0 no
O6 H1O O16 . 2.594(3) 0.830 1.765 175.7 no
O7 H7 O17 . 2.6108(17) 0.830 1.806 162.9 no
O9 H9 O10 2_854 2.6120(18) 0.830 1.791 169.7 no
O11 H11A O13 . 2.579(2) 0.830 1.766 165.9 no

loop_
_geom_torsion_atom_site_label_1
_geom_torsion_atom_site_label_2
_geom_torsion_atom_site_label_3
_geom_torsion_atom_site_label_4
_geom_torsion
C2 N1 C1 C8 3.2(2)
C2 N1 C1 C24 -176.99(12)
C1 N1 C2 C3 -179.48(13)
C1 N1 C2 C7 1.1(2)
N1 C2 C3 C4 -178.22(14)
C7 C2 C3 C4 1.2(2)
C2 C3 C4 C5 0.7(2)
C2 C3 C4 C32 -177.30(13)
C3 C4 C5 C6 -1.6(2)
C32 C4 C5 C6 176.24(14)
C3 C4 C5 C25 178.81(14)
C32 C4 C5 C25 -3.3(2)
C4 C5 C6 C7 0.7(2)
C25 C5 C6 C7 -179.75(14)
C8 N2 C7 C6 -179.34(13)
C8 N2 C7 C2 1.6(2)
C5 C6 C7 N2 -177.89(13)
C5 C6 C7 C2 1.2(2)
N1 C2 C7 N2 -3.6(2)
C3 C2 C7 N2 176.92(13)
N1 C2 C7 C6 177.28(13)
C3 C2 C7 C6 -2.2(2)
C7 N2 C8 C1 2.7(2)
C7 N2 C8 C9 -178.16(12)
N1 C1 C8 N2 -5.3(2)
C24 C1 C8 N2 174.80(13)
N1 C1 C8 C9 175.49(13)
C24 C1 C8 C9 -4.4(2)
C10 N3 C9 C16 -2.1(2)
C10 N3 C9 C8 179.71(13)
N2 C8 C9 N3 -0.9(2)
C1 C8 C9 N3 178.33(13)
N2 C8 C9 C16 -179.13(13)
C1 C8 C9 C16 0.1(2)
C9 N3 C10 C11 171.24(14)
C9 N3 C10 C15 -5.8(2)
N3 C10 C11 C12 -179.86(15)
C15 C10 C11 C12 -2.7(2)
C10 C11 C12 C13 -4.6(2)
C10 C11 C12 C60 172.38(15)
C11 C12 C13 C14 6.8(2)
C60 C12 C13 C14 -170.07(15)
C11 C12 C13 C53 -174.56(15)
C60 C12 C13 C53 8.6(2)
C12 C13 C14 C15 -1.5(2)
C53 C13 C14 C15 179.75(14)
C16 N4 C15 C14 -178.90(14)
C16 N4 C15 C10 -2.5(2)
C13 C14 C15 N4 170.70(14)
C13 C14 C15 C10 -5.8(2)
N3 C10 C15 N4 8.5(2)
C11 C10 C15 N4 -168.56(14)
N3 C10 C15 C14 -175.03(14)
C11 C10 C15 C14 7.9(2)
C15 N4 C16 C9 -5.4(2)
C15 N4 C16 C17 173.44(13)
N3 C9 C16 N4 8.2(2)
C8 C9 C16 N4 -173.65(13)
N3 C9 C16 C17 -170.67(13)
C8 C9 C16 C17 7.5(2)
C18 N5 C17 C24 -5.2(2)
C18 N5 C17 C16 173.47(12)
N4 C16 C17 N5 -8.6(2)
C9 C16 C17 N5 170.29(13)
N4 C16 C17 C24 170.16(13)
C9 C16 C17 C24 -11.0(2)
C17 N5 C18 C19 -176.85(13)
C17 N5 C18 C23 -1.2(2)
N5 C18 C19 C20 171.07(14)
C23 C18 C19 C20 -4.7(2)
C18 C19 C20 C21 0.3(2)
C18 C19 C20 C46 -175.18(14)
C19 C20 C21 C22 3.4(2)
C46 C20 C21 C22 178.68(15)
C19 C20 C21 C39 -172.98(15)
C46 C20 C21 C39 2.3(2)
C20 C21 C22 C23 -2.8(2)
C39 C21 C22 C23 173.75(15)
C24 N6 C23 C22 171.71(14)
C24 N6 C23 C18 -5.5(2)
C21 C22 C23 N6 -178.95(14)
C21 C22 C23 C18 -1.6(2)
N5 C18 C23 N6 6.9(2)
C19 C18 C23 N6 -177.40(14)
N5 C18 C23 C22 -170.38(14)
C19 C18 C23 C22 5.3(2)
C23 N6 C24 C17 -0.8(2)
C23 N6 C24 C1 -179.59(12)
N5 C17 C24 N6 6.6(2)
C16 C17 C24 N6 -172.06(13)
N5 C17 C24 C1 -174.64(13)
C16 C17 C24 C1 6.7(2)
N1 C1 C24 N6 -0.13(19)
C8 C1 C24 N6 179.73(13)
N1 C1 C24 C17 -178.91(13)
C8 C1 C24 C17 0.9(2)
C6 C5 C25 C26 47.1(2)
C4 C5 C25 C26 -133.34(16)
C6 C5 C25 C30 -132.27(16)
C4 C5 C25 C30 47.3(2)
C30 C25 C26 C27 -1.0(2)
C5 C25 C26 C27 179.60(16)
C25 C26 C27 C28 -0.5(3)
C26 C27 C28 C29 1.2(3)
C26 C27 C28 C31 179.05(18)
C27 C28 C29 C30 -0.2(3)
C31 C28 C29 C30 -178.04(17)
C28 C29 C30 C25 -1.3(2)
C26 C25 C30 C29 1.9(2)
C5 C25 C30 C29 -178.68(15)
C29 C28 C31 O4 168.0(2)
C27 C28 C31 O4 -9.8(3)
C29 C28 C31 O3 -11.9(3)
C27 C28 C31 O3 170.27(19)
C3 C4 C32 C37 53.7(2)
C5 C4 C32 C37 -124.21(17)
C3 C4 C32 C33 -128.04(16)
C5 C4 C32 C33 54.1(2)
C37 C32 C33 C34 2.2(2)
C4 C32 C33 C34 -176.03(15)
C32 C33 C34 C35 -0.3(3)
C33 C34 C35 C36 -1.7(3)
C33 C34 C35 C38 177.28(18)
C34 C35 C36 C37 1.8(3)
C38 C35 C36 C37 -177.19(19)
C35 C36 C37 C32 0.1(3)
C33 C32 C37 C36 -2.1(3)
C4 C32 C37 C36 176.25(16)
C34 C35 C38 O1 170.1(2)
C36 C35 C38 O1 -11.0(4)
C34 C35 C38 O2 -10.4(3)
C36 C35 C38 O2 168.59(19)
C22 C21 C39 C40 123.55(17)
C20 C21 C39 C40 -60.0(2)
C22 C21 C39 C44 -59.7(2)
C20 C21 C39 C44 116.80(17)
C44 C39 C40 C41 -1.1(2)
C21 C39 C40 C41 175.69(15)
C39 C40 C41 C42 -1.4(3)
C40 C41 C42 C43 2.1(3)
C40 C41 C42 C45 -178.19(16)
C41 C42 C43 C44 -0.3(3)
C45 C42 C43 C44 179.93(17)
C42 C43 C44 C39 -2.1(3)
C40 C39 C44 C43 2.8(3)
C21 C39 C44 C43 -174.05(16)
C41 C42 C45 O12 -170.2(2)
C43 C42 C45 O12 9.5(3)
C41 C42 C45 O11 8.5(3)
C43 C42 C45 O11 -171.74(17)
C19 C20 C46 C51 134.39(17)
C21 C20 C46 C51 -40.9(2)
C19 C20 C46 C47 -40.1(2)
C21 C20 C46 C47 144.64(16)
C51 C46 C47 C48 -1.0(3)
C20 C46 C47 C48 173.72(16)
C46 C47 C48 C49 2.4(3)
C47 C48 C49 C50 -1.6(3)
C47 C48 C49 C52 -178.89(18)
C48 C49 C50 C51 -0.7(3)
C52 C49 C50 C51 176.61(17)
C49 C50 C51 C46 2.2(3)
C47 C46 C51 C50 -1.4(2)
C20 C46 C51 C50 -175.86(16)
C48 C49 C52 O10 -170.00(19)
C50 C49 C52 O10 12.7(3)
C48 C49 C52 O9 11.0(3)
C50 C49 C52 O9 -166.36(19)
C14 C13 C53 C58 -44.8(2)
C12 C13 C53 C58 136.60(17)
C14 C13 C53 C54 133.17(17)
C12 C13 C53 C54 -45.5(2)
C58 C53 C54 C55 -3.1(3)
C13 C53 C54 C55 178.92(16)
C53 C54 C55 C56 1.3(3)
C54 C55 C56 C57 2.1(3)
C54 C55 C56 C59 -176.76(16)
C55 C56 C57 C58 -3.5(3)
C59 C56 C57 C58 175.42(17)
C56 C57 C58 C53 1.6(3)
C54 C53 C58 C57 1.7(3)
C13 C53 C58 C57 179.76(17)
C55 C56 C59 O8 -172.86(18)
C57 C56 C59 O8 8.3(3)
C55 C56 C59 O7 6.9(2)
C57 C56 C59 O7 -171.95(17)
C11 C12 C60 C61 118.30(19)
C13 C12 C60 C61 -64.8(2)
C11 C12 C60 C65 -60.3(2)
C13 C12 C60 C65 116.67(19)
C65 C60 C61 C62 -0.3(3)
C12 C60 C61 C62 -178.85(16)
C60 C61 C62 C63 -0.7(3)
C61 C62 C63 C64 0.4(3)
C61 C62 C63 C66 178.93(18)
C62 C63 C64 C65 0.9(3)
C66 C63 C64 C65 -177.7(2)
C63 C64 C65 C60 -2.0(3)
C61 C60 C65 C64 1.7(3)
C12 C60 C65 C64 -179.73(18)
C64 C63 C66 O5 -1.8(3)
C62 C63 C66 O5 179.6(2)
C64 C63 C66 O6 177.7(2)
C62 C63 C66 O6 -0.9(3)
C68 N7 C67 O17 -0.1(3)
C82 N7 C67 O17 -179.7(2)
C68 N7 C67 C80 179.4(2)
C82 N7 C67 C80 -0.2(3)
C84 N8 C69 O16 -2.4(3)
C83 N8 C69 O16 179.8(2)
C84 N8 C69 C81 176.2(3)
C83 N8 C69 C81 -1.6(3)
C85 N9 C70 O15 -0.7(4)
C72 N9 C70 O15 -176.8(2)
C85 N9 C70 C71 -180.0(2)
C72 N9 C70 C71 3.9(3)
C76 N10 C73 O14 177.65(19)
C75 N10 C73 O14 3.1(3)
C76 N10 C73 C74 -2.8(3)
C75 N10 C73 C74 -177.35(18)
C78 N11 C77 O13 -3.1(3)
C79 N11 C77 O13 179.0(2)
C78 N11 C77 C86 176.0(2)
C79 N11 C77 C86 -1.9(3)
